data_7246349
loop_
_publ_author_name
'Bogdan, Marta'
'Siera\'nski, Tomasz'
'\'Swi\;atkowski, Marcin'
'Trz\;esowska-Kruszy\'nska, Agata'

_publ_section_title
;
 On structural factors determining the nature of the fluorescent
 properties of OIHMs based on 8-hydroxyquinoline
;
_journal_issue 13
_journal_name_full CrystEngComm
_journal_page_first 1993
_journal_page_last 2002
_journal_paper_doi 10.1039/D3CE00061C
_journal_volume 25
_journal_year 2023
_chemical_formula_moiety '2(C9 H8 N O), Cl6 Sn, 2(H2 O)'
_chemical_formula_sum 'C18 H20 Cl6 N2 O4 Sn'
_chemical_formula_weight 659.75
_space_group_crystal_system triclinic
_space_group_IT_number 2
_space_group_name_Hall '-P 1'
_space_group_name_H-M_alt 'P -1'
_atom_sites_solution_hydrogens mixed
_atom_sites_solution_primary dual
_atom_sites_solution_secondary difmap
_audit_creation_method SHELXL-2018/1
_audit_update_record
;
2023-02-17 deposited with the CCDC.	2023-02-24 downloaded from the CCDC.
;
_cell_angle_alpha 83.177(3)
_cell_angle_beta 71.049(4)
_cell_angle_gamma 79.945(3)
_cell_formula_units_Z 1
_cell_length_a 7.2163(3)
_cell_length_b 9.5228(4)
_cell_length_c 9.5411(4)
_cell_measurement_reflns_used 10736
_cell_measurement_temperature 100.0(1)
_cell_measurement_theta_max 31.8800
_cell_measurement_theta_min 3.9450
_cell_volume 609.24(5)
_computing_cell_refinement 'CrysAlisPro 1.171.40.68a (Rigaku OD, 2019)'
_computing_data_collection 'CrysAlisPro 1.171.40.68a (Rigaku OD, 2019)'
_computing_data_reduction 'CrysAlisPro 1.171.40.68a (Rigaku OD, 2019)'
_computing_molecular_graphics
;XP in SHELXTL (Sheldrick, 2008)
 ORTEP-3 W v. 1.062 (Farrugia 2012)
;
_computing_publication_material
;SHELXL-2018/1 (Sheldrick, 2018) and
 PLATON (Spek, 2009)
;
_computing_structure_refinement 'SHELXL-2018/1 (Sheldrick, 2018)'
_computing_structure_solution 'SHELXT (Sheldrick, 2015a)'
_diffrn_ambient_environment N~2~
_diffrn_ambient_temperature 100.0(1)
_diffrn_detector 'CCD plate'
_diffrn_detector_type 'Pilatus 300K'
_diffrn_measured_fraction_theta_full 0.997
_diffrn_measured_fraction_theta_max 0.997
_diffrn_measurement_device 'four-circle diffractometer'
_diffrn_measurement_device_type 'XtaLAB Synergy, Dualflex, Pilatus 300K'
_diffrn_measurement_method '\w scans'
_diffrn_radiation_monochromator mirror
_diffrn_radiation_probe x-ray
_diffrn_radiation_type MoK\a
_diffrn_radiation_wavelength 0.71073
_diffrn_reflns_av_R_equivalents 0.0517
_diffrn_reflns_av_unetI/netI 0.0234
_diffrn_reflns_Laue_measured_fraction_full 0.997
_diffrn_reflns_Laue_measured_fraction_max 0.997
_diffrn_reflns_limit_h_max 8
_diffrn_reflns_limit_h_min -8
_diffrn_reflns_limit_k_max 11
_diffrn_reflns_limit_k_min -11
_diffrn_reflns_limit_l_max 11
_diffrn_reflns_limit_l_min -11
_diffrn_reflns_number 31869
_diffrn_reflns_point_group_measured_fraction_full 0.997
_diffrn_reflns_point_group_measured_fraction_max 0.997
_diffrn_reflns_theta_full 25.008
_diffrn_reflns_theta_max 25.008
_diffrn_reflns_theta_min 3.455
_diffrn_source 'micro-focus sealed X-ray tube'
_diffrn_source_type 'PhotonJet (Mo) X-ray Source'
_exptl_absorpt_coefficient_mu 1.734
_exptl_absorpt_correction_T_max 0.966
_exptl_absorpt_correction_T_min 0.817
_exptl_absorpt_correction_type gaussian
_exptl_absorpt_process_details
;
CrysAlisPro 1.171.41.112a (Rigaku Oxford Diffraction, 2021)
Numerical absorption correction based on gaussian integration over
a multifaceted crystal model
Empirical absorption correction using spherical harmonics,
implemented in SCALE3 ABSPACK scaling algorithm.
;
_exptl_crystal_colour colourless
_exptl_crystal_density_diffrn 1.798
_exptl_crystal_description needle
_exptl_crystal_F_000 326
_exptl_crystal_size_max 0.206
_exptl_crystal_size_mid 0.043
_exptl_crystal_size_min 0.023
_refine_diff_density_max 1.217
_refine_diff_density_min -0.694
_refine_diff_density_rms 0.140
_refine_ls_extinction_method none
_refine_ls_goodness_of_fit_ref 1.108
_refine_ls_hydrogen_treatment constr
_refine_ls_matrix_type full
_refine_ls_number_parameters 144
_refine_ls_number_reflns 4468
_refine_ls_number_restraints 0
_refine_ls_restrained_S_all 1.108
_refine_ls_R_factor_all 0.0433
_refine_ls_R_factor_gt 0.0393
_refine_ls_shift/su_max 0.000
_refine_ls_shift/su_mean 0.000
_refine_ls_structure_factor_coef Fsqd
_refine_ls_weighting_details 'w=1/[\s^2^(Fo^2^)+(0.0383P)^2^+3.4367P] where P=(Fo^2^+2Fc^2^)/3'
_refine_ls_weighting_scheme calc
_refine_ls_wR_factor_gt 0.1162
_refine_ls_wR_factor_ref 0.1179
_reflns_Friedel_coverage 0.000
_reflns_number_gt 4031
_reflns_number_total 4468
_reflns_threshold_expression 'I > 2\s(I)'
_cod_data_source_file d3ce00061c2.cif
_cod_data_source_block mz1084a
_cod_depositor_comments 'Adding full bibliography for 7246339--7246352.cif.'
_cod_database_code 7246349
_shelx_shelxl_version_number 2018/1
_shelx_space_group_comment
;
The symmetry employed for this shelxl refinement is uniquely defined
by the following loop, which should always be used as a source of
symmetry information in preference to the above space-group names.
They are only intended as comments.
;

loop_
_space_group_symop_operation_xyz
'x, y, z'
'-x, -y, -z'

loop_
_atom_site_label
_atom_site_type_symbol
_atom_site_fract_x
_atom_site_fract_y
_atom_site_fract_z
_atom_site_U_iso_or_equiv
_atom_site_adp_type
_atom_site_occupancy
_atom_site_site_symmetry_order
_atom_site_calc_flag
_atom_site_refinement_flags_posn
_atom_site_refinement_flags_adp
_atom_site_refinement_flags_occupancy
_atom_site_disorder_assembly
_atom_site_disorder_group
Sn1 Sn 0.500000 0.000000 0.500000 0.01197(19) Uani 1 2 d S . P . .
Cl1 Cl 0.4799(2) 0.25828(15) 0.50203(16) 0.0177(3) Uani 1 1 d . . . . .
Cl2 Cl 0.3610(2) 0.03174(17) 0.29663(16) 0.0194(3) Uani 1 1 d . . . . .
Cl3 Cl 0.1680(2) 0.01186(16) 0.67691(16) 0.0182(3) Uani 1 1 d . . . . .
O1 O 0.9080(8) 0.4547(5) 0.6454(5) 0.0246(11) Uani 1 1 d . . . . .
H1O H 0.915697 0.390181 0.590043 0.037 Uiso 1 1 calc R U . . .
N1 N 0.8622(7) 0.6411(6) 0.8449(6) 0.0161(11) Uani 1 1 d . . . . .
H1N H 0.908391 0.661678 0.748636 0.019 Uiso 1 1 d R U . . .
C1 C 0.8465(9) 0.7405(7) 0.9371(7) 0.0176(13) Uani 1 1 d . . . . .
H1 H 0.889812 0.829985 0.898425 0.021 Uiso 1 1 calc R U . . .
C2 C 0.7671(9) 0.7136(7) 1.0894(7) 0.0204(13) Uani 1 1 d . . . . .
H2 H 0.756037 0.784384 1.155014 0.025 Uiso 1 1 calc R U . . .
C3 C 0.7046(9) 0.5841(7) 1.1447(7) 0.0194(13) Uani 1 1 d . . . . .
H3 H 0.650163 0.566079 1.248957 0.023 Uiso 1 1 calc R U . . .
C6 C 0.6857(9) 0.2444(7) 0.9924(7) 0.0187(13) Uani 1 1 d . . . . .
H6 H 0.646997 0.152696 1.025112 0.022 Uiso 1 1 calc R U . . .
C5 C 0.6617(9) 0.3399(7) 1.0952(7) 0.0200(13) Uani 1 1 d . . . . .
H5 H 0.606083 0.314433 1.197946 0.024 Uiso 1 1 calc R U . . .
C4 C 0.7200(9) 0.4772(7) 1.0486(7) 0.0174(13) Uani 1 1 d . . . . .
C7 C 0.7663(9) 0.2786(7) 0.8387(7) 0.0180(13) Uani 1 1 d . . . . .
H7 H 0.779799 0.210341 0.769773 0.022 Uiso 1 1 calc R U . . .
C9 C 0.8019(9) 0.5102(7) 0.8932(7) 0.0156(12) Uani 1 1 d . . . . .
C8 C 0.8256(9) 0.4101(7) 0.7881(7) 0.0165(12) Uani 1 1 d . . . . .
O99 O 0.9508(7) 0.2570(5) 0.4532(5) 0.0196(9) Uani 1 1 d . . . . .
H99O H 1.046617 0.185203 0.463718 0.029 Uiso 1 1 d R U . . .
H99B H 0.857173 0.214843 0.440741 0.029 Uiso 1 1 d R U . . .

loop_
_atom_site_aniso_label
_atom_site_aniso_U_11
_atom_site_aniso_U_22
_atom_site_aniso_U_33
_atom_site_aniso_U_23
_atom_site_aniso_U_13
_atom_site_aniso_U_12
Sn1 0.0115(3) 0.0119(3) 0.0129(3) -0.0015(2) -0.0038(2) -0.0024(2)
Cl1 0.0217(7) 0.0118(7) 0.0183(7) -0.0021(5) -0.0037(6) -0.0029(6)
Cl2 0.0228(8) 0.0218(8) 0.0176(7) -0.0012(6) -0.0115(6) -0.0039(6)
Cl3 0.0138(7) 0.0196(8) 0.0194(7) -0.0054(6) -0.0001(6) -0.0046(6)
O1 0.040(3) 0.020(2) 0.013(2) -0.0031(18) -0.002(2) -0.013(2)
N1 0.016(3) 0.017(3) 0.017(3) -0.001(2) -0.006(2) -0.005(2)
C1 0.018(3) 0.013(3) 0.025(3) -0.004(2) -0.011(3) 0.001(2)
C2 0.017(3) 0.022(3) 0.023(3) -0.010(3) -0.009(3) 0.004(3)
C3 0.019(3) 0.026(4) 0.012(3) -0.001(2) -0.007(2) 0.001(3)
C6 0.017(3) 0.015(3) 0.024(3) 0.004(3) -0.008(3) -0.002(2)
C5 0.015(3) 0.027(4) 0.016(3) 0.001(3) -0.003(2) -0.002(3)
C4 0.014(3) 0.021(3) 0.017(3) -0.001(2) -0.006(2) 0.003(2)
C7 0.018(3) 0.017(3) 0.019(3) -0.004(2) -0.005(2) -0.001(2)
C9 0.013(3) 0.017(3) 0.017(3) -0.001(2) -0.006(2) -0.002(2)
C8 0.015(3) 0.019(3) 0.015(3) -0.001(2) -0.004(2) 0.000(2)
O99 0.022(2) 0.014(2) 0.025(2) -0.0030(18) -0.0078(19) -0.0036(17)

loop_
_atom_type_symbol
_atom_type_description
_atom_type_scat_dispersion_real
_atom_type_scat_dispersion_imag
_atom_type_scat_source
C C 0.0033 0.0016 'International Tables Vol C Tables 4.2.6.8 and 6.1.1.4'
H H 0.0000 0.0000 'International Tables Vol C Tables 4.2.6.8 and 6.1.1.4'
N N 0.0061 0.0033 'International Tables Vol C Tables 4.2.6.8 and 6.1.1.4'
O O 0.0106 0.0060 'International Tables Vol C Tables 4.2.6.8 and 6.1.1.4'
Cl Cl 0.1484 0.1585 'International Tables Vol C Tables 4.2.6.8 and 6.1.1.4'
Sn Sn -0.6537 1.4246 'International Tables Vol C Tables 4.2.6.8 and 6.1.1.4'

loop_
_geom_angle_atom_site_label_1
_geom_angle_atom_site_label_2
_geom_angle_atom_site_label_3
_geom_angle
_geom_angle_site_symmetry_1
_geom_angle_site_symmetry_3
_geom_angle_publ_flag
Cl2 Sn1 Cl2 180.0 2_656 . ?
Cl2 Sn1 Cl3 89.90(5) 2_656 2_656 ?
Cl2 Sn1 Cl3 90.10(5) . 2_656 ?
Cl2 Sn1 Cl3 90.10(5) 2_656 . ?
Cl2 Sn1 Cl3 89.91(5) . . ?
Cl3 Sn1 Cl3 180.0 2_656 . ?
Cl2 Sn1 Cl1 89.35(5) 2_656 . ?
Cl2 Sn1 Cl1 90.66(5) . . ?
Cl3 Sn1 Cl1 90.25(5) 2_656 . ?
Cl3 Sn1 Cl1 89.75(5) . . ?
Cl2 Sn1 Cl1 90.66(5) 2_656 2_656 ?
Cl2 Sn1 Cl1 89.34(5) . 2_656 ?
Cl3 Sn1 Cl1 89.75(5) 2_656 2_656 ?
Cl3 Sn1 Cl1 90.25(5) . 2_656 ?
Cl1 Sn1 Cl1 180.0 . 2_656 ?
C8 O1 H1O 109.5 . . ?
C1 N1 C9 122.9(6) . . ?
C1 N1 H1N 118.7 . . ?
C9 N1 H1N 118.3 . . ?
N1 C1 C2 120.1(6) . . ?
N1 C1 H1 119.9 . . ?
C2 C1 H1 119.9 . . ?
C3 C2 C1 119.7(6) . . ?
C3 C2 H2 120.1 . . ?
C1 C2 H2 120.1 . . ?
C2 C3 C4 121.0(6) . . ?
C2 C3 H3 119.5 . . ?
C4 C3 H3 119.5 . . ?
C5 C6 C7 121.7(6) . . ?
C5 C6 H6 119.1 . . ?
C7 C6 H6 119.1 . . ?
C6 C5 C4 120.0(6) . . ?
C6 C5 H5 120.0 . . ?
C4 C5 H5 120.0 . . ?
C3 C4 C5 125.1(6) . . ?
C3 C4 C9 117.2(6) . . ?
C5 C4 C9 117.7(6) . . ?
C8 C7 C6 120.4(6) . . ?
C8 C7 H7 119.8 . . ?
C6 C7 H7 119.8 . . ?
N1 C9 C8 119.4(6) . . ?
N1 C9 C4 119.1(6) . . ?
C8 C9 C4 121.5(6) . . ?
O1 C8 C7 126.3(6) . . ?
O1 C8 C9 115.2(5) . . ?
C7 C8 C9 118.6(6) . . ?
H99O O99 H99B 105.6 . . ?

loop_
_geom_bond_atom_site_label_1
_geom_bond_atom_site_label_2
_geom_bond_distance
_geom_bond_site_symmetry_2
_geom_bond_publ_flag
Sn1 Cl2 2.4249(14) 2_656 ?
Sn1 Cl2 2.4249(14) . ?
Sn1 Cl3 2.4343(14) 2_656 ?
Sn1 Cl3 2.4343(14) . ?
Sn1 Cl1 2.4404(14) . ?
Sn1 Cl1 2.4405(14) 2_656 ?
O1 C8 1.347(7) . ?
O1 H1O 0.8400 . ?
N1 C1 1.333(8) . ?
N1 C9 1.371(8) . ?
N1 H1N 0.8802 . ?
C1 C2 1.388(9) . ?
C1 H1 0.9500 . ?
C2 C3 1.374(10) . ?
C2 H2 0.9500 . ?
C3 C4 1.416(9) . ?
C3 H3 0.9500 . ?
C6 C5 1.366(9) . ?
C6 C7 1.412(9) . ?
C6 H6 0.9500 . ?
C5 C4 1.420(9) . ?
C5 H5 0.9500 . ?
C4 C9 1.425(9) . ?
C7 C8 1.376(9) . ?
C7 H7 0.9500 . ?
C9 C8 1.415(9) . ?
O99 H99O 0.9052 . ?
O99 H99B 0.8885 . ?

loop_
_geom_torsion_atom_site_label_1
_geom_torsion_atom_site_label_2
_geom_torsion_atom_site_label_3
_geom_torsion_atom_site_label_4
_geom_torsion
_geom_torsion_site_symmetry_1
_geom_torsion_site_symmetry_2
_geom_torsion_site_symmetry_3
_geom_torsion_site_symmetry_4
_geom_torsion_publ_flag
C9 N1 C1 C2 0.3(9) . . . . ?
N1 C1 C2 C3 -0.1(9) . . . . ?
C1 C2 C3 C4 0.1(9) . . . . ?
C7 C6 C5 C4 -0.5(9) . . . . ?
C2 C3 C4 C5 179.2(6) . . . . ?
C2 C3 C4 C9 -0.3(9) . . . . ?
C6 C5 C4 C3 -179.3(6) . . . . ?
C6 C5 C4 C9 0.3(9) . . . . ?
C5 C6 C7 C8 0.7(10) . . . . ?
C1 N1 C9 C8 -179.4(6) . . . . ?
C1 N1 C9 C4 -0.5(9) . . . . ?
C3 C4 C9 N1 0.5(8) . . . . ?
C5 C4 C9 N1 -179.1(5) . . . . ?
C3 C4 C9 C8 179.3(6) . . . . ?
C5 C4 C9 C8 -0.3(9) . . . . ?
C6 C7 C8 O1 178.6(6) . . . . ?
C6 C7 C8 C9 -0.7(9) . . . . ?
N1 C9 C8 O1 -0.1(8) . . . . ?
C4 C9 C8 O1 -178.9(5) . . . . ?
N1 C9 C8 C7 179.3(6) . . . . ?
C4 C9 C8 C7 0.5(9) . . . . ?
